data_7713520
loop_
_publ_author_name
'Zhang, Yu'
'Liu, Xia'
'Liu, Qian-Yan'
'Wang, Jianhua'
'HU, Ting'
'Lin, Yan-Mei'
'Zhang, Jian-Han'

_publ_section_title
;
 CaZn(HPO3)2 and Ba2Zn(HPO3)3 : Novel Alkaline-Earth Zincophosphites with
 Diversified Anionic Frameworks
;
_journal_name_full 'Dalton Transactions'
_journal_paper_doi 10.1039/D3DT01321A
_journal_year 2023
_chemical_formula_moiety 'Ba4 H6 O18 P6 Zn2'
_chemical_formula_sum 'Ba4 H6 O18 P6 Zn2'
_chemical_formula_weight 1159.97
_space_group_crystal_system orthorhombic
_space_group_IT_number 62
_space_group_name_Hall '-P 2ac 2n'
_space_group_name_H-M_alt 'P n m a'
_atom_sites_solution_hydrogens difmap
_audit_creation_date 2023-05-31
_audit_creation_method
;
Olex2 1.5
(compiled 2023.03.06 svn.rbb2c1857 for OlexSys, GUI svn.r6748)
;
_audit_update_record
;
2023-05-31 deposited with the CCDC.	2023-07-13 downloaded from the CCDC.
;
_cell_angle_alpha 90
_cell_angle_beta 90
_cell_angle_gamma 90
_cell_formula_units_Z 2
_cell_length_a 16.7903(15)
_cell_length_b 5.3088(4)
_cell_length_c 11.5314(5)
_cell_measurement_reflns_used 1295
_cell_measurement_temperature 293(2)
_cell_measurement_theta_max 29.9160
_cell_measurement_theta_min 2.9960
_cell_volume 1027.87(13)
_computing_cell_refinement 'CrysAlisPro 1.171.39.46e (Rigaku OD, 2018)'
_computing_data_collection 'CrysAlisPro 1.171.39.46e (Rigaku OD, 2018)'
_computing_data_reduction 'CrysAlisPro 1.171.39.46e (Rigaku OD, 2018)'
_computing_molecular_graphics 'Olex2 1.5 (Dolomanov et al., 2009)'
_computing_publication_material 'Olex2 1.5 (Dolomanov et al., 2009)'
_computing_structure_refinement 'SHELXL 2018/3 (Sheldrick, 2015)'
_computing_structure_solution 'olex2.solve 1.5 (Bourhis et al., 2015)'
_diffrn_ambient_temperature 293(2)
_diffrn_measured_fraction_theta_full 1.000
_diffrn_measured_fraction_theta_max 1.000
_diffrn_measurement_details
;
List of Runs (angles in degrees, time in seconds):

  # Type    Start    End  Width  t~exp~   \w     \q     \k     \f   Frames
#--------------------------------------------------------------------------
  1  \w    -71.00  86.00   0.50  156.91    --   20.00  54.00-150.00  314
  2  \w    -27.00  36.00   0.50  156.91    --   20.00  54.00 -90.00  126
  3  \w     65.00  90.00   0.50  156.91    --   20.00  54.00 -90.00   50
  4  \w     -9.00  16.00   0.50  156.91    --   20.00  54.00  90.00   50
  5  \w     32.00  59.00   0.50  156.91    --   20.00  54.00 150.00   54
;
_diffrn_measurement_device 'two-circle diffractometer'
_diffrn_measurement_device_type 'XtaLAB Mini II'
_diffrn_measurement_method '\w scans'
_diffrn_radiation_type MoK\a
_diffrn_radiation_wavelength 0.71073
_diffrn_reflns_av_R_equivalents 0.0579
_diffrn_reflns_av_unetI/netI 0.0645
_diffrn_reflns_Laue_measured_fraction_full 1.000
_diffrn_reflns_Laue_measured_fraction_max 1.000
_diffrn_reflns_limit_h_max 17
_diffrn_reflns_limit_h_min -20
_diffrn_reflns_limit_k_max 3
_diffrn_reflns_limit_k_min -6
_diffrn_reflns_limit_l_max 14
_diffrn_reflns_limit_l_min -14
_diffrn_reflns_number 4199
_diffrn_reflns_point_group_measured_fraction_full 1.000
_diffrn_reflns_point_group_measured_fraction_max 1.000
_diffrn_reflns_theta_full 25.242
_diffrn_reflns_theta_max 26.371
_diffrn_reflns_theta_min 2.143
_exptl_absorpt_coefficient_mu 10.384
_exptl_absorpt_correction_T_max 1.00000
_exptl_absorpt_correction_T_min 0.76222
_exptl_absorpt_correction_type multi-scan
_exptl_absorpt_process_details
;
CrysAlisPro 1.171.39.46e (Rigaku Oxford Diffraction, 2018)
Empirical absorption correction using spherical harmonics,
 implemented in SCALE3 ABSPACK scaling algorithm.
;
_exptl_crystal_colour 'clear light colourless'
_exptl_crystal_colour_lustre clear
_exptl_crystal_colour_modifier light
_exptl_crystal_colour_primary colourless
_exptl_crystal_density_diffrn 3.748
_exptl_crystal_description needle
_exptl_crystal_F_000 1048
_exptl_crystal_size_max 0.08
_exptl_crystal_size_mid 0.02
_exptl_crystal_size_min 0.01
_refine_diff_density_max 1.391
_refine_diff_density_min -1.250
_refine_diff_density_rms 0.261
_refine_ls_extinction_method none
_refine_ls_goodness_of_fit_ref 0.969
_refine_ls_hydrogen_treatment refxyz
_refine_ls_matrix_type full
_refine_ls_number_parameters 90
_refine_ls_number_reflns 1174
_refine_ls_number_restraints 8
_refine_ls_restrained_S_all 0.970
_refine_ls_R_factor_all 0.0564
_refine_ls_R_factor_gt 0.0336
_refine_ls_shift/su_max 0.001
_refine_ls_shift/su_mean 0.000
_refine_ls_structure_factor_coef Fsqd
_refine_ls_weighting_details 'w=1/[\s^2^(Fo^2^)+(0.0301P)^2^] where P=(Fo^2^+2Fc^2^)/3'
_refine_ls_weighting_scheme calc
_refine_ls_wR_factor_gt 0.0664
_refine_ls_wR_factor_ref 0.0731
_reflns_Friedel_coverage 0.000
_reflns_number_gt 859
_reflns_number_total 1174
_reflns_threshold_expression 'I > 2\s(I)'
_cod_data_source_file d3dt01321a2.cif
_cod_data_source_block baznh2p2o6
_cod_original_cell_volume 1027.86(13)
_cod_database_code 7713520
_shelx_shelxl_version_number 2018/3
_shelx_space_group_comment
;
The symmetry employed for this shelxl refinement is uniquely defined
by the following loop, which should always be used as a source of
symmetry information in preference to the above space-group names.
They are only intended as comments.
;
_shelx_estimated_absorpt_t_max 0.903
_shelx_estimated_absorpt_t_min 0.490
_olex2_refinement_description
;
1. Fixed Uiso
 At 1.2 times of:
  All P(H) groups
2. Restrained distances
 P3-H3
 1.3 with sigma of 0.02
 P1-H1
 1.3 with sigma of 0.02
3. Uiso/Uaniso restraints and constraints
Uanis(O1) \\sim Ueq: with sigma of 0.03 and sigma for terminal atoms of 0.06
;
_olex2_submission_special_instructions 'No special instructions were received'
_oxdiff_exptl_absorpt_empirical_details
;
Empirical correction (ABSPACK) includes:
- Absorption correction using spherical harmonics
- Frame scaling
;

loop_
_space_group_symop_operation_xyz
'x, y, z'
'-x+1/2, -y, z+1/2'
'x+1/2, -y+1/2, -z+1/2'
'-x, y+1/2, -z'
'-x, -y, -z'
'x-1/2, y, -z-1/2'
'-x-1/2, y-1/2, z-1/2'
'x, -y-1/2, z'

loop_
_atom_site_label
_atom_site_type_symbol
_atom_site_fract_x
_atom_site_fract_y
_atom_site_fract_z
_atom_site_U_iso_or_equiv
_atom_site_adp_type
_atom_site_occupancy
_atom_site_site_symmetry_order
_atom_site_calc_flag
_atom_site_refinement_flags_posn
_atom_site_refinement_flags_adp
_atom_site_refinement_flags_occupancy
_atom_site_disorder_assembly
_atom_site_disorder_group
Ba1 Ba 0.40422(4) 0.250000 0.43224(5) 0.01789(18) Uani 1 2 d S T P . .
Zn1 Zn 0.67145(7) 0.250000 0.06688(9) 0.0169(3) Uani 1 2 d S T P . .
P1 P 0.59973(18) 0.250000 0.3346(2) 0.0208(6) Uani 1 2 d DS T P . .
H1 H 0.673(2) 0.250000 0.373(8) 0.025 Uiso 1 2 d DS U P . .
O1 O 0.6074(6) 0.250000 0.2053(7) 0.068(3) Uani 1 2 d S TU P . .
O2 O 0.5572(4) 0.0156(10) 0.3760(5) 0.0407(17) Uani 1 1 d . . . . .
O4 O 0.6011(4) -0.0146(9) -0.0181(4) 0.0336(14) Uani 1 1 d . . . . .
O6 O 0.7592(3) -0.0065(9) 0.0853(4) 0.0281(13) Uani 1 1 d . . . . .
P2 P 0.61933(17) -0.250000 -0.0878(2) 0.0181(6) Uani 1 2 d S T P . .
P3 P 0.78541(17) -0.250000 0.1463(2) 0.0206(6) Uani 1 2 d DS T P . .
H2 H 0.697(6) -0.250000 -0.114(8) 0.02(3) Uiso 1 2 d S . P . .
H3 H 0.750(5) -0.250000 0.246(4) 0.03(3) Uiso 1 2 d DS . P . .
O3 O 0.5720(5) -0.250000 -0.1996(6) 0.0268(19) Uani 1 2 d S T P . .
O5 O 0.8749(4) -0.250000 0.1615(6) 0.0246(18) Uani 1 2 d S T P . .
Ba2 Ba 0.50279(4) -0.250000 0.17942(5) 0.01882(18) Uani 1 2 d S T P . .

loop_
_atom_site_aniso_label
_atom_site_aniso_U_11
_atom_site_aniso_U_22
_atom_site_aniso_U_33
_atom_site_aniso_U_23
_atom_site_aniso_U_13
_atom_site_aniso_U_12
Ba1 0.0224(4) 0.0164(3) 0.0149(3) 0.000 -0.0002(3) 0.000
Zn1 0.0199(7) 0.0157(7) 0.0151(5) 0.000 -0.0007(5) 0.000
P1 0.0240(16) 0.0239(16) 0.0145(13) 0.000 -0.0007(12) 0.000
O1 0.036(6) 0.149(10) 0.019(4) 0.000 0.014(4) 0.000
O2 0.062(5) 0.020(3) 0.041(3) 0.014(3) -0.024(3) -0.011(3)
O4 0.030(3) 0.030(3) 0.041(3) -0.019(3) -0.012(3) 0.006(3)
O6 0.022(3) 0.013(3) 0.049(3) 0.002(3) -0.004(3) 0.006(2)
P2 0.0207(16) 0.0161(15) 0.0175(13) 0.000 -0.0007(11) 0.000
P3 0.0219(17) 0.0132(15) 0.0268(13) 0.000 0.0015(13) 0.000
O3 0.035(5) 0.030(4) 0.015(3) 0.000 -0.002(3) 0.000
O5 0.023(4) 0.010(4) 0.040(4) 0.000 -0.013(4) 0.000
Ba2 0.0235(4) 0.0194(3) 0.0136(3) 0.000 -0.0004(3) 0.000

loop_
_atom_type_symbol
_atom_type_description
_atom_type_scat_dispersion_real
_atom_type_scat_dispersion_imag
_atom_type_scat_source
Ba Ba -0.3244 2.2819 'International Tables Vol C Tables 4.2.6.8 and 6.1.1.4'
H H 0.0000 0.0000 'International Tables Vol C Tables 4.2.6.8 and 6.1.1.4'
O O 0.0106 0.0060 'International Tables Vol C Tables 4.2.6.8 and 6.1.1.4'
P P 0.1023 0.0942 'International Tables Vol C Tables 4.2.6.8 and 6.1.1.4'
Zn Zn 0.2839 1.4301 'International Tables Vol C Tables 4.2.6.8 and 6.1.1.4'

loop_
_geom_angle_atom_site_label_1
_geom_angle_atom_site_label_2
_geom_angle_atom_site_label_3
_geom_angle
_geom_angle_site_symmetry_1
_geom_angle_site_symmetry_3
_geom_angle_publ_flag
O2 Ba1 P1 25.57(10) 8_565 . ?
O2 Ba1 P1 92.23(14) 4_656 . ?
O2 Ba1 P1 92.23(14) 5_656 . ?
O2 Ba1 P1 25.57(10) . . ?
O2 Ba1 O2 62.9(2) 4_656 5_656 ?
O2 Ba1 O2 75.48(19) 5_656 . ?
O2 Ba1 O2 101.13(13) 4_656 . ?
O2 Ba1 O2 101.13(13) 5_656 8_565 ?
O2 Ba1 O2 50.3(2) . 8_565 ?
O2 Ba1 O2 75.48(19) 4_656 8_565 ?
O2 Ba1 O6 121.46(16) 4_656 6_556 ?
O2 Ba1 O6 90.79(15) 4_656 3_455 ?
O2 Ba1 O6 90.79(15) 5_656 6_556 ?
O2 Ba1 O6 121.46(16) 5_656 3_455 ?
O2 Ba1 P3 139.18(14) 5_656 6_566 ?
O2 Ba1 P3 141.10(11) 8_565 6_556 ?
O2 Ba1 P3 87.23(12) 4_656 6_566 ?
O2 Ba1 P3 97.04(11) 8_565 6_566 ?
O2 Ba1 P3 141.10(11) . 6_566 ?
O2 Ba1 P3 139.18(14) 4_656 6_556 ?
O2 Ba1 P3 87.23(12) 5_656 6_556 ?
O2 Ba1 P3 97.04(11) . 6_556 ?
O2 Ba1 O3 140.75(16) 4_656 5_655 ?
O2 Ba1 O3 140.75(16) 5_656 5_655 ?
O2 Ba1 O5 82.44(17) 4_656 6_566 ?
O2 Ba1 O5 145.21(18) 5_656 6_566 ?
O2 Ba1 O5 145.21(18) 4_656 6_556 ?
O2 Ba1 O5 82.44(18) 5_656 6_556 ?
O6 Ba1 P1 143.12(10) 6_556 . ?
O6 Ba1 P1 143.12(10) 3_455 . ?
O6 Ba1 O2 122.75(15) 6_556 . ?
O6 Ba1 O2 162.72(14) 3_455 . ?
O6 Ba1 O2 122.75(15) 3_455 8_565 ?
O6 Ba1 O2 162.72(14) 6_556 8_565 ?
O6 Ba1 O6 58.3(2) 6_556 3_455 ?
O6 Ba1 P3 81.48(11) 6_556 6_566 ?
O6 Ba1 P3 25.96(11) 3_455 6_566 ?
O6 Ba1 P3 25.96(11) 6_556 6_556 ?
O6 Ba1 P3 81.48(11) 3_455 6_556 ?
O6 Ba1 O5 51.79(17) 3_455 6_566 ?
O6 Ba1 O5 51.79(17) 6_556 6_556 ?
O6 Ba1 O5 105.68(17) 3_455 6_556 ?
O6 Ba1 O5 105.68(17) 6_556 6_566 ?
P3 Ba1 P1 117.57(5) 6_566 . ?
P3 Ba1 P1 117.57(5) 6_556 . ?
P3 Ba1 P3 100.93(8) 6_556 6_566 ?
O3 Ba1 P1 62.59(17) 5_655 . ?
O3 Ba1 O2 69.60(18) 5_655 8_565 ?
O3 Ba1 O2 69.60(18) 5_655 . ?
O3 Ba1 O6 93.25(18) 5_655 3_455 ?
O3 Ba1 O6 93.25(18) 5_655 6_556 ?
O3 Ba1 P3 79.93(11) 5_655 6_556 ?
O3 Ba1 P3 79.93(11) 5_655 6_566 ?
O3 Ba1 O5 69.95(14) 5_655 6_556 ?
O3 Ba1 O5 69.95(14) 5_655 6_566 ?
O5 Ba1 P1 92.25(14) 6_566 . ?
O5 Ba1 P1 92.25(14) 6_556 . ?
O5 Ba1 O2 71.22(17) 6_556 . ?
O5 Ba1 O2 71.22(17) 6_566 8_565 ?
O5 Ba1 O2 117.00(17) 6_566 . ?
O5 Ba1 O2 117.00(17) 6_556 8_565 ?
O5 Ba1 P3 25.87(14) 6_556 6_556 ?
O5 Ba1 P3 25.87(14) 6_566 6_566 ?
O5 Ba1 P3 120.54(14) 6_566 6_556 ?
O5 Ba1 P3 120.54(14) 6_556 6_566 ?
O5 Ba1 O5 131.8(3) 6_556 6_566 ?
O1 Zn1 Ba1 123.8(3) . 6_656 ?
O1 Zn1 O4 94.2(3) . 8_565 ?
O1 Zn1 O4 94.2(3) . . ?
O1 Zn1 O6 108.7(2) . . ?
O1 Zn1 O6 108.7(2) . 8_565 ?
O4 Zn1 Ba1 124.68(16) 8_565 6_656 ?
O4 Zn1 Ba1 124.68(16) . 6_656 ?
O4 Zn1 O4 84.9(3) 8_565 . ?
O6 Zn1 Ba1 43.07(15) 8_565 6_656 ?
O6 Zn1 Ba1 43.07(15) . 6_656 ?
O6 Zn1 O4 90.5(2) . . ?
O6 Zn1 O4 156.9(2) . 8_565 ?
O6 Zn1 O4 156.9(2) 8_565 . ?
O6 Zn1 O4 90.5(2) 8_565 8_565 ?
O6 Zn1 O6 84.9(3) . 8_565 ?
Ba1 P1 H1 141(4) . . ?
Ba1 P1 Ba2 74.51(5) . . ?
Ba1 P1 Ba2 74.51(5) . 1_565 ?
O1 P1 Ba1 113.9(4) . . ?
O1 P1 H1 105(4) . . ?
O1 P1 O2 110.8(3) . 8_565 ?
O1 P1 O2 110.8(3) . . ?
O1 P1 Ba2 62.8(2) . 1_565 ?
O1 P1 Ba2 62.8(2) . . ?
O2 P1 Ba1 56.7(3) 8_565 . ?
O2 P1 Ba1 56.7(3) . . ?
O2 P1 H1 110(2) . . ?
O2 P1 H1 110(2) 8_565 . ?
O2 P1 O2 110.8(5) 8_565 . ?
O2 P1 Ba2 123.5(3) 8_565 . ?
O2 P1 Ba2 123.5(3) . 1_565 ?
O2 P1 Ba2 48.3(2) 8_565 1_565 ?
O2 P1 Ba2 48.3(2) . . ?
Ba2 P1 H1 126.4(17) . . ?
Ba2 P1 H1 126.4(17) 1_565 . ?
Ba2 P1 Ba2 95.32(7) 1_565 . ?
Zn1 O1 Ba2 103.27(19) . 1_565 ?
Zn1 O1 Ba2 103.27(19) . . ?
P1 O1 Zn1 150.9(6) . . ?
P1 O1 Ba2 92.6(3) . . ?
P1 O1 Ba2 92.6(3) . 1_565 ?
Ba2 O1 Ba2 112.3(3) 1_565 . ?
Ba1 O2 Ba1 104.52(19) 5_656 . ?
Ba1 O2 Ba2 118.32(19) 5_656 . ?
P1 O2 Ba1 97.7(3) . . ?
P1 O2 Ba1 125.1(3) . 5_656 ?
P1 O2 Ba2 108.1(3) . . ?
Ba2 O2 Ba1 96.10(17) . . ?
Zn1 O4 Ba2 108.4(2) . 5_655 ?
Zn1 O4 Ba2 103.32(19) . . ?
P2 O4 Zn1 133.7(4) . . ?
P2 O4 Ba2 99.6(3) . . ?
P2 O4 Ba2 100.3(3) . 5_655 ?
Ba2 O4 Ba2 110.33(19) 5_655 . ?
Zn1 O6 Ba1 107.4(2) . 6_656 ?
P3 O6 Ba1 101.2(3) . 6_656 ?
P3 O6 Zn1 145.6(3) . . ?
O4 P2 O4 110.9(5) . 8 ?
O4 P2 H2 108.4(19) 8 . ?
O4 P2 H2 108.4(19) . . ?
O4 P2 Ba2 54.5(2) 8 5_645 ?
O4 P2 Ba2 56.2(2) 8 . ?
O4 P2 Ba2 131.5(3) 8 5_655 ?
O4 P2 Ba2 56.2(2) . . ?
O4 P2 Ba2 131.5(3) . 5_645 ?
O4 P2 Ba2 54.5(2) . 5_655 ?
O3 P2 O4 110.2(3) . 8 ?
O3 P2 O4 110.2(3) . . ?
O3 P2 H2 109(4) . . ?
O3 P2 Ba2 55.83(13) . 5_655 ?
O3 P2 Ba2 115.9(3) . . ?
O3 P2 Ba2 55.83(13) . 5_645 ?
Ba2 P2 H2 120.1(19) 5_645 . ?
Ba2 P2 H2 120.1(19) 5_655 . ?
Ba2 P2 H2 135(4) . . ?
Ba2 P2 Ba2 98.02(7) 5_645 5_655 ?
Ba2 P2 Ba2 86.62(6) 5_655 . ?
Ba2 P2 Ba2 86.62(6) 5_645 . ?
Ba1 P3 Ba1 100.93(8) 6_656 6_646 ?
Ba1 P3 H3 120.0(19) 6_646 . ?
Ba1 P3 H3 120.0(19) 6_656 . ?
O6 P3 Ba1 52.9(2) . 6_656 ?
O6 P3 Ba1 52.9(2) 8 6_646 ?
O6 P3 Ba1 134.0(2) 8 6_656 ?
O6 P3 Ba1 134.0(2) . 6_646 ?
O6 P3 O6 114.6(4) . 8 ?
O6 P3 H3 106(2) 8 . ?
O6 P3 H3 106(2) . . ?
O5 P3 Ba1 56.96(12) . 6_656 ?
O5 P3 Ba1 56.96(12) . 6_646 ?
O5 P3 O6 109.7(3) . . ?
O5 P3 O6 109.7(3) . 8 ?
O5 P3 H3 111(4) . . ?
Ba1 O3 Ba2 98.11(14) 5_655 5_655 ?
Ba1 O3 Ba2 98.11(14) 5_655 5_645 ?
P2 O3 Ba1 139.9(4) . 5_655 ?
P2 O3 Ba2 99.00(17) . 5_655 ?
P2 O3 Ba2 99.00(17) . 5_645 ?
Ba2 O3 Ba2 128.6(3) 5_645 5_655 ?
Ba1 O5 Ba1 131.8(3) 6_646 6_656 ?
P3 O5 Ba1 97.17(18) . 6_646 ?
P3 O5 Ba1 97.17(18) . 6_656 ?
P3 O5 Ba2 146.2(4) . 6_656 ?
Ba2 O5 Ba1 96.49(15) 6_656 6_646 ?
Ba2 O5 Ba1 96.49(15) 6_656 6_656 ?
O1 Ba2 O1 112.3(3) 1_545 . ?
O1 Ba2 P2 73.83(15) 1_545 5_645 ?
O1 Ba2 P2 167.20(14) . 5_645 ?
O2 Ba2 O1 99.33(18) 8 . ?
O2 Ba2 O1 48.10(17) . . ?
O2 Ba2 O1 99.33(18) . 1_545 ?
O2 Ba2 O1 48.10(17) 8 1_545 ?
O2 Ba2 O2 60.0(2) 8 . ?
O2 Ba2 O4 102.58(15) . . ?
O2 Ba2 O4 117.80(15) . 5_655 ?
O2 Ba2 O4 102.58(15) 8 8 ?
O2 Ba2 O4 161.53(17) . 4_645 ?
O2 Ba2 O4 128.58(17) . 8 ?
O2 Ba2 O4 128.58(17) 8 . ?
O2 Ba2 O4 161.53(17) 8 5_655 ?
O2 Ba2 O4 117.80(15) 8 4_645 ?
O2 Ba2 P2 143.84(12) . 5_645 ?
O2 Ba2 P2 93.03(12) 8 5_645 ?
O2 Ba2 O3 121.66(16) 8 5_655 ?
O2 Ba2 O3 121.66(16) . 5_645 ?
O2 Ba2 O3 67.93(17) 8 5_645 ?
O2 Ba2 O3 67.93(17) . 5_655 ?
O2 Ba2 O5 74.00(18) . 6_556 ?
O2 Ba2 O5 74.00(18) 8 6_556 ?
O4 Ba2 O1 96.41(17) 8 . ?
O4 Ba2 O1 89.32(18) 4_645 1_545 ?
O4 Ba2 O1 55.76(16) . . ?
O4 Ba2 O1 142.12(17) 4_645 . ?
O4 Ba2 O1 89.32(18) 5_655 . ?
O4 Ba2 O1 55.76(16) 8 1_545 ?
O4 Ba2 O1 96.41(17) . 1_545 ?
O4 Ba2 O1 142.12(17) 5_655 1_545 ?
O4 Ba2 O4 47.92(18) 8 . ?
O4 Ba2 O4 92.54(13) 4_645 . ?
O4 Ba2 O4 57.69(19) 4_645 5_655 ?
O4 Ba2 O4 69.67(19) 5_655 . ?
O4 Ba2 O4 69.67(19) 4_645 8 ?
O4 Ba2 O4 92.54(13) 5_655 8 ?
O4 Ba2 P2 113.39(10) . 5_645 ?
O4 Ba2 P2 79.80(11) 5_655 5_645 ?
O4 Ba2 P2 25.12(10) 4_645 5_645 ?
O4 Ba2 P2 77.52(11) 8 5_645 ?
O4 Ba2 O3 50.24(16) 5_655 5_655 ?
O4 Ba2 O3 103.29(17) 4_645 5_655 ?
O4 Ba2 O3 50.24(16) 4_645 5_645 ?
O4 Ba2 O3 103.29(17) 5_655 5_645 ?
O3 Ba2 O1 58.6(2) 5_655 . ?
O3 Ba2 O1 167.17(19) 5_645 . ?
O3 Ba2 O1 58.6(2) 5_645 1_545 ?
O3 Ba2 O1 167.18(19) 5_655 1_545 ?
O3 Ba2 O4 85.48(16) 5_655 . ?
O3 Ba2 O4 130.77(16) 5_655 8 ?
O3 Ba2 O4 130.77(16) 5_645 . ?
O3 Ba2 O4 85.48(16) 5_645 8 ?
O3 Ba2 P2 117.09(14) 5_655 5_645 ?
O3 Ba2 P2 25.18(13) 5_645 5_645 ?
O3 Ba2 O3 128.6(3) 5_645 5_655 ?
O5 Ba2 O1 110.91(16) 6_556 1_545 ?
O5 Ba2 O1 110.91(16) 6_556 . ?
O5 Ba2 O4 87.69(18) 6_556 5_655 ?
O5 Ba2 O4 152.67(12) 6_556 . ?
O5 Ba2 O4 152.67(12) 6_556 8 ?
O5 Ba2 O4 87.69(18) 6_556 4_645 ?
O5 Ba2 P2 75.63(10) 6_556 5_645 ?
O5 Ba2 O3 67.95(13) 6_556 5_645 ?
O5 Ba2 O3 67.95(13) 6_556 5_655 ?

loop_
_geom_bond_atom_site_label_1
_geom_bond_atom_site_label_2
_geom_bond_distance
_geom_bond_site_symmetry_2
_geom_bond_publ_flag
Ba1 P1 3.471(3) . ?
Ba1 O2 2.927(6) . ?
Ba1 O2 2.701(5) 4_656 ?
Ba1 O2 2.701(5) 5_656 ?
Ba1 O2 2.927(6) 8_565 ?
Ba1 O6 2.797(5) 6_556 ?
Ba1 O6 2.797(5) 3_455 ?
Ba1 P3 3.4416(19) 6_566 ?
Ba1 P3 3.4416(19) 6_556 ?
Ba1 O3 2.712(7) 5_655 ?
Ba1 O5 2.908(3) 6_556 ?
Ba1 O5 2.908(3) 6_566 ?
Zn1 O1 1.925(8) . ?
Zn1 O4 2.080(5) 8_565 ?
Zn1 O4 2.080(5) . ?
Zn1 O6 2.018(5) . ?
Zn1 O6 2.018(5) 8_565 ?
P1 H1 1.31(2) . ?
P1 O1 1.496(8) . ?
P1 O2 1.512(5) 8_565 ?
P1 O2 1.512(5) . ?
P1 Ba2 3.5911(19) . ?
P1 Ba2 3.5911(19) 1_565 ?
O1 Ba2 3.197(5) 1_565 ?
O1 Ba2 3.197(5) . ?
O2 Ba2 2.822(5) . ?
O4 P2 1.518(5) . ?
O4 Ba2 3.078(6) . ?
O4 Ba2 2.912(5) 5_655 ?
O6 P3 1.536(5) . ?
P2 H2 1.34(10) . ?
P2 O3 1.515(7) . ?
P2 Ba2 3.5165(19) 5_655 ?
P2 Ba2 3.5165(19) 5_645 ?
P2 Ba2 3.650(3) . ?
P3 H3 1.29(2) . ?
P3 O5 1.513(7) . ?
O3 Ba2 2.946(3) 5_645 ?
O3 Ba2 2.946(3) 5_655 ?
O5 Ba2 2.824(7) 6_656 ?

loop_
_geom_torsion_atom_site_label_1
_geom_torsion_atom_site_label_2
_geom_torsion_atom_site_label_3
_geom_torsion_atom_site_label_4
_geom_torsion
_geom_torsion_site_symmetry_1
_geom_torsion_site_symmetry_2
_geom_torsion_site_symmetry_3
_geom_torsion_site_symmetry_4
_geom_torsion_publ_flag
Ba1 P1 O1 Zn1 180.000(1) . . . . ?
Ba1 P1 O1 Ba2 -56.23(16) . . . . ?
Ba1 P1 O1 Ba2 56.23(16) . . . 1_565 ?
Ba1 P1 O2 Ba1 -113.9(4) . . . 5_656 ?
Ba1 P1 O2 Ba2 99.0(3) . . . . ?
Ba1 O6 P3 Ba1 -66.4(3) 6_656 . . 6_646 ?
Ba1 O6 P3 O6 -127.7(3) 6_656 . . 8 ?
Ba1 O6 P3 O5 -3.7(4) 6_656 . . . ?
Ba1 P3 O5 Ba1 133.8(3) 6_646 . . 6_656 ?
Ba1 P3 O5 Ba1 -133.8(3) 6_656 . . 6_646 ?
Ba1 P3 O5 Ba2 113.08(16) 6_656 . . 6_656 ?
Ba1 P3 O5 Ba2 -113.08(16) 6_646 . . 6_656 ?
Zn1 O4 P2 O4 105.0(5) . . . 8 ?
Zn1 O4 P2 O3 -132.7(5) . . . . ?
Zn1 O4 P2 Ba2 -128.2(5) . . . 5_655 ?
Zn1 O4 P2 Ba2 165.6(2) . . . 5_645 ?
Zn1 O4 P2 Ba2 119.0(5) . . . . ?
Zn1 O6 P3 Ba1 147.6(4) . . . 6_646 ?
Zn1 O6 P3 Ba1 -146.0(7) . . . 6_656 ?
Zn1 O6 P3 O6 86.3(6) . . . 8 ?
Zn1 O6 P3 O5 -149.7(6) . . . . ?
O1 P1 O2 Ba1 -105.5(4) . . . . ?
O1 P1 O2 Ba1 140.6(4) . . . 5_656 ?
O1 P1 O2 Ba2 -6.5(5) . . . . ?
O2 P1 O1 Zn1 118.3(3) 8_565 . . . ?
O2 P1 O1 Zn1 -118.3(3) . . . . ?
O2 P1 O1 Ba2 -5.5(4) 8_565 . . 1_565 ?
O2 P1 O1 Ba2 -117.9(3) 8_565 . . . ?
O2 P1 O1 Ba2 117.9(3) . . . 1_565 ?
O2 P1 O1 Ba2 5.5(4) . . . . ?
O2 P1 O2 Ba1 -96.0(5) 8_565 . . 5_656 ?
O2 P1 O2 Ba1 17.9(4) 8_565 . . . ?
O2 P1 O2 Ba2 116.9(3) 8_565 . . . ?
O4 P2 O3 Ba1 -118.7(3) 8 . . 5_655 ?
O4 P2 O3 Ba1 118.7(3) . . . 5_655 ?
O4 P2 O3 Ba2 127.2(3) 8 . . 5_655 ?
O4 P2 O3 Ba2 -4.5(4) 8 . . 5_645 ?
O4 P2 O3 Ba2 4.5(4) . . . 5_655 ?
O4 P2 O3 Ba2 -127.2(3) . . . 5_645 ?
O6 P3 O5 Ba1 130.3(2) 8 . . 6_656 ?
O6 P3 O5 Ba1 -3.5(4) 8 . . 6_646 ?
O6 P3 O5 Ba1 3.5(4) . . . 6_656 ?
O6 P3 O5 Ba1 -130.3(2) . . . 6_646 ?
O6 P3 O5 Ba2 116.6(3) . . . 6_656 ?
O6 P3 O5 Ba2 -116.6(3) 8 . . 6_656 ?
Ba2 P1 O1 Zn1 123.77(16) 1_565 . . . ?
Ba2 P1 O1 Zn1 -123.77(16) . . . . ?
Ba2 P1 O1 Ba2 -112.5(3) 1_565 . . . ?
Ba2 P1 O1 Ba2 112.5(3) . . . 1_565 ?
Ba2 P1 O2 Ba1 -35.2(3) 1_565 . . . ?
Ba2 P1 O2 Ba1 -99.0(3) . . . . ?
Ba2 P1 O2 Ba1 -149.0(2) 1_565 . . 5_656 ?
Ba2 P1 O2 Ba1 147.1(5) . . . 5_656 ?
Ba2 P1 O2 Ba2 63.9(3) 1_565 . . . ?
Ba2 O4 P2 O4 -14.0(5) . . . 8 ?
Ba2 O4 P2 O4 -126.8(3) 5_655 . . 8 ?
Ba2 O4 P2 O3 108.3(3) . . . . ?
Ba2 O4 P2 O3 -4.6(4) 5_655 . . . ?
Ba2 O4 P2 Ba2 -66.3(3) 5_655 . . 5_645 ?
Ba2 O4 P2 Ba2 -112.9(3) 5_655 . . . ?
Ba2 O4 P2 Ba2 112.9(3) . . . 5_655 ?
Ba2 O4 P2 Ba2 46.6(3) . . . 5_645 ?
Ba2 P2 O3 Ba1 114.17(18) 5_655 . . 5_655 ?
Ba2 P2 O3 Ba1 180.0 . . . 5_655 ?
Ba2 P2 O3 Ba1 -114.17(18) 5_645 . . 5_655 ?
Ba2 P2 O3 Ba2 131.7(4) 5_645 . . 5_655 ?
Ba2 P2 O3 Ba2 -65.83(18) . . . 5_645 ?
Ba2 P2 O3 Ba2 65.83(18) . . . 5_655 ?
Ba2 P2 O3 Ba2 -131.7(4) 5_655 . . 5_645 ?
